data_4062006
loop_
_publ_author_name
'Becker, Eva'
'Mereiter, Kurt'
'Puchberger, Michael'
'Schmid, Roland'
'Kirchner, Karl'

_publ_section_title
;
Oxidative Coupling of Alkynes mediated by [RuCp(SbR3)(CH3CN)2]+
(R = Ph, n-Bu):  Metallacyclopentatriene Intermediates and the
Formation of Butadienyl Carbenes
;
_journal_name_full Organometallics
_journal_year 2003
_chemical_formula_moiety 'C35 H40 Ru Sb 1+,  F6 P 1-'
_chemical_formula_sum 'C35 H40 F6 P Ru Sb'
_chemical_formula_weight 828.46
_chemical_name_common '[RuCp(=CHC(n-Bu)CH-eta2-CH=CH-n-Pr)(SbPh3)]PF6'
_space_group_IT_number 14
_symmetry_cell_setting monoclinic
_symmetry_space_group_name_Hall '-P 2yn'
_symmetry_space_group_name_H-M 'P 1 21/n 1'
_cell_angle_alpha 90.00
_cell_angle_beta 90.86(2)
_cell_angle_gamma 90.00
_cell_formula_units_Z 4
_cell_length_a 11.459(3)
_cell_length_b 20.681(5)
_cell_length_c 14.668(4)
_cell_measurement_temperature 223(2)
_cell_volume 3475.7(16)
_diffrn_ambient_temperature 223(2)
_exptl_crystal_density_diffrn 1.583
_cod_depositor_comments
;
The following automatic conversions were performed:
'_symmetry_cell_setting' value 'Monoclinic' changed to 'monoclinic'
according to '/home/saulius/struct/CIF-dictionaries/cif_core.dic'
dictionary named 'cif_core.dic' version 2.4.1 from 2010-06-29.

Automatic conversion script
Id: cif_fix_enum 1527 2010-12-29 10:47:43Z saulius 
;
_cod_original_sg_symbol_H-M 'P 21/n'
_cod_database_code 4062006

loop_
_symmetry_equiv_pos_as_xyz
'x, y, z'
'-x+1/2, y+1/2, -z+1/2'
'-x, -y, -z'
'x-1/2, -y-1/2, z-1/2'

loop_
_atom_site_label
_atom_site_type_symbol
_atom_site_fract_x
_atom_site_fract_y
_atom_site_fract_z
_atom_site_U_iso_or_equiv
_atom_site_adp_type
_atom_site_occupancy
_atom_site_symmetry_multiplicity
_atom_site_calc_flag
_atom_site_refinement_flags
_atom_site_disorder_assembly
_atom_site_disorder_group
Ru Ru 0.36366(4) 0.21745(2) 0.44468(3) 0.03473(14) Uani 1 1 d . . .
Sb Sb 0.54227(4) 0.23167(2) 0.34302(3) 0.03802(13) Uani 1 1 d . . .
C1 C 0.3921(10) 0.3153(4) 0.4999(7) 0.084(3) Uani 1 1 d . . .
H1 H 0.4368 0.3505 0.4708 0.100 Uiso 1 1 calc R . .
C2 C 0.4340(8) 0.2726(5) 0.5706(6) 0.076(3) Uani 1 1 d . . .
H2 H 0.5143 0.2707 0.5962 0.092 Uiso 1 1 calc R . .
C3 C 0.3418(11) 0.2371(4) 0.5971(6) 0.075(3) Uani 1 1 d . . .
H3 H 0.3434 0.2038 0.6457 0.090 Uiso 1 1 calc R . .
C4 C 0.2443(8) 0.2559(5) 0.5483(7) 0.082(3) Uani 1 1 d . . .
H4 H 0.1636 0.2409 0.5588 0.099 Uiso 1 1 calc R . .
C5 C 0.2755(11) 0.3049(5) 0.4915(6) 0.087(4) Uani 1 1 d . . .
H5 H 0.2208 0.3315 0.4544 0.105 Uiso 1 1 calc R . .
C6 C 0.2631(5) 0.2015(3) 0.3423(4) 0.0369(13) Uani 1 1 d . . .
H6 H 0.2074 0.2331 0.3265 0.044 Uiso 1 1 calc R . .
C7 C 0.2679(5) 0.1436(3) 0.2879(4) 0.0401(14) Uani 1 1 d . . .
C8 C 0.1916(6) 0.1345(3) 0.2039(4) 0.0482(16) Uani 1 1 d . . .
H8A H 0.2039 0.1711 0.1626 0.058 Uiso 1 1 calc R . .
H8B H 0.1096 0.1353 0.2220 0.058 Uiso 1 1 calc R . .
C9 C 0.2146(6) 0.0717(3) 0.1522(5) 0.0477(16) Uani 1 1 d . . .
H9A H 0.2978 0.0694 0.1377 0.057 Uiso 1 1 calc R . .
H9B H 0.1965 0.0350 0.1918 0.057 Uiso 1 1 calc R . .
C10 C 0.1431(7) 0.0659(4) 0.0641(5) 0.063(2) Uani 1 1 d . . .
H10A H 0.0598 0.0684 0.0781 0.076 Uiso 1 1 calc R . .
H10B H 0.1617 0.1021 0.0238 0.076 Uiso 1 1 calc R . .
C11 C 0.1674(9) 0.0031(5) 0.0155(7) 0.095(3) Uani 1 1 d . . .
H11A H 0.1207 0.0009 -0.0401 0.143 Uiso 1 1 calc R . .
H11B H 0.1476 -0.0329 0.0548 0.143 Uiso 1 1 calc R . .
H11C H 0.2495 0.0009 0.0007 0.143 Uiso 1 1 calc R . .
C12 C 0.3452(5) 0.0998(3) 0.3200(4) 0.0403(14) Uani 1 1 d . . .
H12 H 0.3580 0.0607 0.2891 0.048 Uiso 1 1 calc R . .
C13 C 0.4086(5) 0.1150(3) 0.4046(4) 0.0345(13) Uani 1 1 d . . .
H13 H 0.4926 0.1038 0.4061 0.041 Uiso 1 1 calc R . .
C14 C 0.3527(5) 0.1170(3) 0.4905(4) 0.0383(13) Uani 1 1 d . . .
H14 H 0.4067 0.1074 0.5420 0.046 Uiso 1 1 calc R . .
C15 C 0.2308(6) 0.0921(3) 0.5059(5) 0.0453(15) Uani 1 1 d . . .
H15A H 0.1791 0.1076 0.4568 0.054 Uiso 1 1 calc R . .
H15B H 0.2020 0.1095 0.5635 0.054 Uiso 1 1 calc R . .
C16 C 0.2263(7) 0.0182(3) 0.5090(6) 0.0596(19) Uani 1 1 d . . .
H16A H 0.1477 0.0050 0.5269 0.072 Uiso 1 1 calc R . .
H16B H 0.2393 0.0016 0.4475 0.072 Uiso 1 1 calc R . .
C17 C 0.3129(9) -0.0125(4) 0.5728(7) 0.087(3) Uani 1 1 d . . .
H17A H 0.3045 -0.0591 0.5702 0.130 Uiso 1 1 calc R . .
H17B H 0.2990 0.0023 0.6345 0.130 Uiso 1 1 calc R . .
H17C H 0.3912 -0.0005 0.5552 0.130 Uiso 1 1 calc R . .
C18 C 0.5663(6) 0.3291(3) 0.3011(4) 0.0429(15) Uani 1 1 d . . .
C19 C 0.4715(7) 0.3635(3) 0.2691(5) 0.0546(18) Uani 1 1 d . . .
H19 H 0.3979 0.3436 0.2661 0.066 Uiso 1 1 calc R . .
C20 C 0.4834(9) 0.4275(4) 0.2412(6) 0.070(2) Uani 1 1 d . . .
H20 H 0.4182 0.4506 0.2191 0.084 Uiso 1 1 calc R . .
C21 C 0.5904(10) 0.4564(4) 0.2462(6) 0.081(3) Uani 1 1 d . . .
H21 H 0.5981 0.4999 0.2286 0.097 Uiso 1 1 calc R . .
C22 C 0.6873(9) 0.4229(4) 0.2766(6) 0.073(2) Uani 1 1 d . . .
H22 H 0.7606 0.4432 0.2793 0.087 Uiso 1 1 calc R . .
C23 C 0.6755(6) 0.3584(3) 0.3032(5) 0.0548(18) Uani 1 1 d . . .
H23 H 0.7414 0.3347 0.3225 0.066 Uiso 1 1 calc R . .
C24 C 0.7057(5) 0.2044(3) 0.4023(5) 0.0444(15) Uani 1 1 d . . .
C25 C 0.7073(6) 0.1842(3) 0.4926(4) 0.0429(14) Uani 1 1 d . . .
H25 H 0.6381 0.1844 0.5262 0.052 Uiso 1 1 calc R . .
C26 C 0.8111(6) 0.1640(3) 0.5331(5) 0.0547(18) Uani 1 1 d . . .
H26 H 0.8124 0.1501 0.5941 0.066 Uiso 1 1 calc R . .
C27 C 0.9112(7) 0.1642(5) 0.4843(7) 0.077(3) Uani 1 1 d . . .
H27 H 0.9816 0.1505 0.5118 0.093 Uiso 1 1 calc R . .
C28 C 0.9097(7) 0.1843(5) 0.3952(7) 0.078(3) Uani 1 1 d . . .
H28 H 0.9797 0.1850 0.3626 0.094 Uiso 1 1 calc R . .
C29 C 0.8072(6) 0.2035(4) 0.3526(5) 0.0603(19) Uani 1 1 d . . .
H29 H 0.8065 0.2159 0.2909 0.072 Uiso 1 1 calc R . .
C30 C 0.5421(6) 0.1801(3) 0.2175(4) 0.0443(15) Uani 1 1 d . . .
C31 C 0.4744(6) 0.2018(3) 0.1461(4) 0.0500(16) Uani 1 1 d . . .
H31 H 0.4336 0.2410 0.1512 0.060 Uiso 1 1 calc R . .
C32 C 0.4658(7) 0.1658(4) 0.0655(5) 0.064(2) Uani 1 1 d . . .
H32 H 0.4193 0.1809 0.0166 0.077 Uiso 1 1 calc R . .
C33 C 0.5247(8) 0.1087(4) 0.0575(5) 0.070(2) Uani 1 1 d . . .
H33 H 0.5190 0.0846 0.0033 0.084 Uiso 1 1 calc R . .
C34 C 0.5919(9) 0.0867(4) 0.1288(6) 0.073(2) Uani 1 1 d . . .
H34 H 0.6320 0.0473 0.1232 0.087 Uiso 1 1 calc R . .
C35 C 0.6018(7) 0.1218(3) 0.2096(5) 0.0580(19) Uani 1 1 d . . .
H35 H 0.6483 0.1064 0.2582 0.070 Uiso 1 1 calc R . .
P P 0.07458(18) 0.38846(10) 0.25678(14) 0.0560(5) Uani 1 1 d . . .
F1 F 0.1905(8) 0.3954(6) 0.3035(10) 0.249(7) Uani 1 1 d . . .
F2 F -0.0464(8) 0.3777(5) 0.2141(8) 0.200(5) Uani 1 1 d . . .
F3 F 0.1164(14) 0.4267(5) 0.1775(8) 0.265(8) Uani 1 1 d . . .
F4 F 0.0325(10) 0.3455(4) 0.3345(5) 0.178(4) Uani 1 1 d . . .
F5 F 0.1211(8) 0.3251(3) 0.2104(5) 0.137(3) Uani 1 1 d . . .
F6 F 0.0321(8) 0.4507(3) 0.3010(7) 0.160(3) Uani 1 1 d . . .

loop_
_atom_site_aniso_label
_atom_site_aniso_U_11
_atom_site_aniso_U_22
_atom_site_aniso_U_33
_atom_site_aniso_U_23
_atom_site_aniso_U_13
_atom_site_aniso_U_12
Ru 0.0341(3) 0.0344(3) 0.0356(3) -0.00349(19) -0.00005(19) 0.00478(19)
Sb 0.0372(2) 0.0401(2) 0.0367(2) 0.00165(17) 0.00086(16) 0.00226(17)
C1 0.111(8) 0.035(4) 0.107(8) -0.026(5) 0.058(6) -0.017(5)
C2 0.067(6) 0.088(7) 0.073(6) -0.053(5) -0.022(5) 0.022(5)
C3 0.131(9) 0.047(5) 0.048(5) -0.010(3) 0.025(5) 0.017(5)
C4 0.058(5) 0.098(7) 0.092(7) -0.046(6) 0.031(5) -0.003(5)
C5 0.136(10) 0.074(6) 0.050(5) -0.029(5) -0.024(6) 0.058(7)
C6 0.037(3) 0.029(3) 0.045(3) 0.001(2) -0.003(3) 0.006(2)
C7 0.038(3) 0.039(3) 0.043(3) -0.002(3) -0.004(3) 0.001(3)
C8 0.047(4) 0.053(4) 0.045(4) -0.007(3) -0.009(3) -0.003(3)
C9 0.050(4) 0.044(4) 0.049(4) -0.005(3) -0.004(3) -0.008(3)
C10 0.062(5) 0.065(5) 0.062(5) -0.015(4) -0.014(4) -0.003(4)
C11 0.108(8) 0.095(7) 0.082(7) -0.040(6) -0.028(6) 0.011(6)
C12 0.045(4) 0.032(3) 0.043(3) -0.003(3) 0.003(3) 0.003(3)
C13 0.034(3) 0.024(3) 0.046(3) -0.002(2) -0.002(2) 0.007(2)
C14 0.048(4) 0.032(3) 0.035(3) 0.004(2) 0.001(3) 0.009(3)
C15 0.044(4) 0.041(4) 0.050(4) 0.008(3) 0.004(3) 0.002(3)
C16 0.066(5) 0.040(4) 0.073(5) 0.004(3) 0.006(4) -0.002(3)
C17 0.100(7) 0.054(5) 0.107(8) 0.005(5) -0.004(6) 0.008(5)
C18 0.053(4) 0.028(3) 0.048(4) -0.001(3) -0.005(3) 0.001(3)
C19 0.066(5) 0.044(4) 0.053(4) 0.005(3) 0.003(3) 0.006(3)
C20 0.098(7) 0.047(5) 0.066(5) 0.008(4) 0.008(5) 0.018(4)
C21 0.124(9) 0.036(4) 0.083(6) 0.007(4) 0.019(6) -0.001(5)
C22 0.091(7) 0.047(5) 0.080(6) -0.002(4) 0.007(5) -0.017(4)
C23 0.054(4) 0.047(4) 0.063(5) -0.002(3) 0.008(3) -0.003(3)
C24 0.035(3) 0.044(4) 0.054(4) -0.001(3) 0.001(3) 0.001(3)
C25 0.039(3) 0.050(4) 0.040(3) -0.001(3) -0.002(3) 0.001(3)
C26 0.053(4) 0.053(4) 0.058(4) -0.002(3) -0.012(3) 0.008(3)
C27 0.047(5) 0.096(7) 0.088(7) 0.002(5) -0.019(4) 0.020(4)
C28 0.044(4) 0.103(7) 0.088(7) 0.010(5) 0.011(4) 0.014(4)
C29 0.046(4) 0.078(5) 0.057(4) 0.012(4) 0.007(3) 0.007(4)
C30 0.051(4) 0.046(4) 0.036(3) 0.002(3) 0.011(3) -0.002(3)
C31 0.063(4) 0.048(4) 0.038(4) 0.004(3) -0.001(3) -0.009(3)
C32 0.065(5) 0.084(6) 0.045(4) 0.002(4) 0.002(3) -0.028(4)
C33 0.097(7) 0.068(5) 0.046(5) -0.017(4) 0.022(4) -0.034(5)
C34 0.104(7) 0.047(4) 0.068(6) -0.012(4) 0.033(5) 0.000(4)
C35 0.077(5) 0.050(4) 0.048(4) 0.004(3) 0.012(4) 0.010(4)
P 0.0613(12) 0.0523(11) 0.0543(11) -0.0005(9) -0.0077(9) 0.0053(9)
F1 0.111(7) 0.232(12) 0.402(19) -0.083(12) -0.123(9) 0.006(7)
F2 0.160(8) 0.204(9) 0.233(11) -0.054(8) -0.129(8) 0.023(7)
F3 0.433(19) 0.145(8) 0.224(11) 0.104(8) 0.218(13) 0.092(10)
F4 0.277(12) 0.153(7) 0.108(6) 0.029(5) 0.072(7) -0.012(7)
F5 0.208(8) 0.085(4) 0.119(5) -0.003(4) 0.053(5) 0.038(5)
F6 0.169(7) 0.087(5) 0.225(9) -0.064(5) 0.041(6) 0.022(5)

loop_
_geom_bond_atom_site_label_1
_geom_bond_atom_site_label_2
_geom_bond_distance
_geom_bond_site_symmetry_2
_geom_bond_publ_flag
Ru C6 1.908(6) . ?
Ru C5 2.188(8) . ?
Ru C14 2.188(6) . ?
Ru C1 2.202(8) . ?
Ru C4 2.208(8) . ?
Ru C13 2.260(5) . ?
Ru C3 2.290(8) . ?
Ru C2 2.305(7) . ?
Ru Sb 2.5672(9) . ?
Sb C18 2.126(6) . ?
Sb C30 2.128(6) . ?
Sb C24 2.129(6) . ?
C1 C5 1.357(14) . ?
C1 C2 1.439(14) . ?
C1 H1 0.9900 . ?
C2 C3 1.349(13) . ?
C2 H2 0.9900 . ?
C3 C4 1.374(14) . ?
C3 H3 0.9900 . ?
C4 C5 1.363(14) . ?
C4 H4 0.9900 . ?
C5 H5 0.9900 . ?
C6 C7 1.439(8) . ?
C6 H6 0.9400 . ?
C7 C12 1.346(8) . ?
C7 C8 1.513(8) . ?
C8 C9 1.530(9) . ?
C8 H8A 0.9800 . ?
C8 H8B 0.9800 . ?
C9 C10 1.525(9) . ?
C9 H9A 0.9800 . ?
C9 H9B 0.9800 . ?
C10 C11 1.509(11) . ?
C10 H10A 0.9800 . ?
C10 H10B 0.9800 . ?
C11 H11A 0.9700 . ?
C11 H11B 0.9700 . ?
C11 H11C 0.9700 . ?
C12 C13 1.462(8) . ?
C12 H12 0.9400 . ?
C13 C14 1.422(8) . ?
C13 H13 0.9900 . ?
C14 C15 1.509(9) . ?
C14 H14 0.9900 . ?
C15 C16 1.529(9) . ?
C15 H15A 0.9800 . ?
C15 H15B 0.9800 . ?
C16 C17 1.495(11) . ?
C16 H16A 0.9800 . ?
C16 H16B 0.9800 . ?
C17 H17A 0.9700 . ?
C17 H17B 0.9700 . ?
C17 H17C 0.9700 . ?
C18 C19 1.374(9) . ?
C18 C23 1.390(9) . ?
C19 C20 1.392(10) . ?
C19 H19 0.9400 . ?
C20 C21 1.365(13) . ?
C20 H20 0.9400 . ?
C21 C22 1.378(13) . ?
C21 H21 0.9400 . ?
C22 C23 1.397(10) . ?
C22 H22 0.9400 . ?
C23 H23 0.9400 . ?
C24 C29 1.382(9) . ?
C24 C25 1.389(9) . ?
C25 C26 1.387(9) . ?
C25 H25 0.9400 . ?
C26 C27 1.361(11) . ?
C26 H26 0.9400 . ?
C27 C28 1.371(12) . ?
C27 H27 0.9400 . ?
C28 C29 1.380(11) . ?
C28 H28 0.9400 . ?
C29 H29 0.9400 . ?
C30 C31 1.369(9) . ?
C30 C35 1.391(10) . ?
C31 C32 1.400(10) . ?
C31 H31 0.9400 . ?
C32 C33 1.366(12) . ?
C32 H32 0.9400 . ?
C33 C34 1.367(13) . ?
C33 H33 0.9400 . ?
C34 C35 1.393(11) . ?
C34 H34 0.9400 . ?
C35 H35 0.9400 . ?
P F3 1.491(8) . ?
P F1 1.493(8) . ?
P F6 1.525(6) . ?
P F4 1.530(7) . ?
P F2 1.529(8) . ?
P F5 1.573(6) . ?
